data_7704011
loop_
_publ_author_name
'Malinowski, Przemys\/law J'
'Jaro\'n, Tomasz'
'Doma\'nska, Ma\/lgorzata'
'Slattery, John M.'
'Schmitt, Manuel'
'Krossing, Ingo'

_publ_section_title
;
 Building blocks for the chemistry of perfluorinated alkoxyaluminates
 [Al{OC(CF<sub>3</sub>)<sub>3</sub>}<sub>4</sub>]<sup>-</sup>: simplified
 preparation and characterization of Li<sup>+</sup>-Cs<sup>+</sup>,
 Ag<sup>+</sup>, NH<sub>4</sub><sup>+</sup>,
 N<sub>2</sub>H<sub>5</sub><sup>+</sup> and
 N<sub>2</sub>H<sub>7</sub><sup>+</sup> salts.
;
_journal_issue 23
_journal_name_full 'Dalton transactions (Cambridge, England : 2003)'
_journal_page_first 7766
_journal_page_last 7773
_journal_paper_doi 10.1039/d0dt00592d
_journal_volume 49
_journal_year 2020
_chemical_formula_sum 'C16 Al F36 K O4'
_chemical_formula_weight 1006.24
_space_group_crystal_system monoclinic
_space_group_IT_number 14
_space_group_name_Hall '-P 2ybc'
_space_group_name_H-M_alt 'P 1 21/c 1'
_audit_creation_method SHELXL-2013
_audit_update_record
;
2020-03-31 deposited with the CCDC.	2020-04-06 downloaded from the CCDC.
;
_cell_angle_alpha 90
_cell_angle_beta 115.546(2)
_cell_angle_gamma 90
_cell_formula_units_Z 8
_cell_length_a 23.8816(11)
_cell_length_b 12.9259(6)
_cell_length_c 20.6284(10)
_cell_measurement_reflns_used 9609
_cell_measurement_temperature 100(2)
_cell_measurement_theta_max 26.566
_cell_measurement_theta_min 2.461
_cell_volume 5745.3(5)
_computing_cell_refinement 'SAINT V8.34A'
_computing_data_collection 'APEX2 v2013.10-0'
_computing_data_reduction 'SAINT V8.34A'
_computing_molecular_graphics ShelxLe-1008
_computing_publication_material 'Vesta (Momma, Izumi, 2011)'
_computing_structure_refinement 'SHELXL-2013 (Sheldrick, 2013)'
_computing_structure_solution 'SHELXS in SHELXTL Version 2014/3'
_diffrn_ambient_temperature 100(2)
_diffrn_detector_area_resol_mean 'omega and phi scans'
_diffrn_measured_fraction_theta_full 0.999
_diffrn_measured_fraction_theta_max 0.992
_diffrn_measurement_device_type 'INCOATEC Mo Microsource'
_diffrn_measurement_method 'Bruker Smart Apex II Quazar'
_diffrn_radiation_type MoK\a
_diffrn_radiation_wavelength 0.71073
_diffrn_reflns_av_R_equivalents 0.0693
_diffrn_reflns_av_unetI/netI 0.0320
_diffrn_reflns_Laue_measured_fraction_full 0.999
_diffrn_reflns_Laue_measured_fraction_max 0.992
_diffrn_reflns_limit_h_max 29
_diffrn_reflns_limit_h_min -29
_diffrn_reflns_limit_k_max 16
_diffrn_reflns_limit_k_min -16
_diffrn_reflns_limit_l_max 25
_diffrn_reflns_limit_l_min -25
_diffrn_reflns_number 133383
_diffrn_reflns_point_group_measured_fraction_full 0.999
_diffrn_reflns_point_group_measured_fraction_max 0.992
_diffrn_reflns_theta_full 25.242
_diffrn_reflns_theta_max 26.667
_diffrn_reflns_theta_min 0.945
_diffrn_source MoK\a
_exptl_absorpt_coefficient_mu 0.480
_exptl_absorpt_correction_T_max 0.7454
_exptl_absorpt_correction_T_min 0.6695
_exptl_absorpt_correction_type multi-scan
_exptl_absorpt_process_details 'TWINABS 2012/1, Sheldrick, University of Goettingen, Germany'
_exptl_crystal_colour colourless
_exptl_crystal_density_diffrn 2.327
_exptl_crystal_description block
_exptl_crystal_F_000 3872
_exptl_crystal_size_max 0.150
_exptl_crystal_size_mid 0.150
_exptl_crystal_size_min 0.070
_refine_diff_density_max 0.816
_refine_diff_density_min -0.392
_refine_diff_density_rms 0.069
_refine_ls_extinction_method none
_refine_ls_goodness_of_fit_ref 1.034
_refine_ls_hydrogen_treatment undef
_refine_ls_matrix_type full
_refine_ls_number_parameters 1046
_refine_ls_number_reflns 11962
_refine_ls_number_restraints 0
_refine_ls_restrained_S_all 1.034
_refine_ls_R_factor_all 0.0389
_refine_ls_R_factor_gt 0.0330
_refine_ls_shift/su_max 0.001
_refine_ls_shift/su_mean 0.000
_refine_ls_structure_factor_coef Fsqd
_refine_ls_weighting_details 'w=1/[\s^2^(Fo^2^)+(0.0570P)^2^] where P=(Fo^2^+2Fc^2^)/3'
_refine_ls_weighting_scheme calc
_refine_ls_wR_factor_gt 0.0820
_refine_ls_wR_factor_ref 0.0847
_reflns_Friedel_coverage 0.000
_reflns_number_gt 10682
_reflns_number_total 11962
_reflns_threshold_expression 'I > 2\s(I)'
_cod_data_source_file d0dt00592d3.cif
_cod_data_source_block p21_c_a
_cod_depositor_comments 'Adding full bibliography for 7704008--7704017.cif.'
_cod_original_sg_symbol_H-M 'P 21/c'
_cod_database_code 7704011
_shelx_space_group_comment
;
The symmetry employed for this shelxl refinement is uniquely defined
by the following loop, which should always be used as a source of
symmetry information in preference to the above space-group names.
They are only intended as comments.
;
_shelx_estimated_absorpt_t_min 0.931
_shelx_estimated_absorpt_t_max 0.967
_shelxl_version_number 2013-4

loop_
_space_group_symop_operation_xyz
'x, y, z'
'-x, y+1/2, -z+1/2'
'-x, -y, -z'
'x, -y-1/2, z-1/2'

loop_
_atom_site_label
_atom_site_type_symbol
_atom_site_fract_x
_atom_site_fract_y
_atom_site_fract_z
_atom_site_U_iso_or_equiv
_atom_site_adp_type
_atom_site_occupancy
_atom_site_site_symmetry_order
_atom_site_calc_flag
_atom_site_refinement_flags_posn
_atom_site_refinement_flags_adp
_atom_site_refinement_flags_occupancy
_atom_site_disorder_assembly
_atom_site_disorder_group
K1 K 0.19248(3) 0.23432(4) 0.32771(4) 0.01972(13) Uani 1 1 d . . . . .
Al1 Al 0.09244(3) 0.73813(5) 0.13730(4) 0.01120(16) Uani 1 1 d . . . . .
F1 F -0.03056(9) 0.91248(13) 0.17968(12) 0.0370(5) Uani 1 1 d . . . . .
C1 C -0.03515(12) 0.74771(19) 0.12633(15) 0.0143(5) Uani 1 1 d . . . . .
O1 O 0.01418(8) 0.75810(13) 0.11144(11) 0.0154(4) Uani 1 1 d . . . . .
K2 K 0.30872(3) 0.76141(5) 0.13640(4) 0.02059(13) Uani 1 1 d . . . . .
F2 F -0.06761(9) 0.90699(13) 0.06526(12) 0.0362(5) Uani 1 1 d . . . . .
C2 C -0.06443(13) 0.8566(2) 0.12179(19) 0.0254(7) Uani 1 1 d . . . . .
O2 O 0.10780(8) 0.61044(13) 0.16335(10) 0.0158(4) Uani 1 1 d . . . . .
Al03 Al 0.40706(3) 0.24602(5) 0.54339(4) 0.01082(16) Uani 1 1 d . . . . .
F3 F -0.12248(8) 0.85124(12) 0.11842(11) 0.0306(4) Uani 1 1 d . . . . .
C3 C -0.08347(13) 0.6754(2) 0.06966(17) 0.0228(6) Uani 1 1 d . . . . .
O3 O 0.11049(8) 0.76872(13) 0.06690(10) 0.0139(4) Uani 1 1 d . . . . .
F4 F -0.11271(8) 0.72394(16) 0.00705(10) 0.0372(5) Uani 1 1 d . . . . .
C4 C -0.01734(13) 0.7015(2) 0.20197(17) 0.0231(6) Uani 1 1 d . . . . .
O4 O 0.13856(8) 0.81469(13) 0.20890(10) 0.0157(4) Uani 1 1 d . . . . .
F5 F -0.12760(8) 0.64391(13) 0.09045(10) 0.0304(4) Uani 1 1 d . . . . .
C5 C 0.14934(11) 0.53547(19) 0.19726(15) 0.0145(5) Uani 1 1 d . . . . .
O5 O 0.35949(8) 0.32636(13) 0.56558(10) 0.0148(4) Uani 1 1 d . . . . .
F6 F -0.05687(9) 0.59281(13) 0.05903(12) 0.0394(5) Uani 1 1 d . . . . .
C6 C 0.11450(13) 0.4298(2) 0.17586(16) 0.0209(6) Uani 1 1 d . . . . .
O6 O 0.48446(8) 0.26909(13) 0.59582(10) 0.0154(4) Uani 1 1 d . . . . .
F7 F 0.03415(7) 0.74449(16) 0.24992(10) 0.0336(4) Uani 1 1 d . . . . .
C7 C 0.17587(13) 0.5486(2) 0.27921(16) 0.0227(6) Uani 1 1 d . . . . .
O7 O 0.39006(8) 0.12063(13) 0.55717(10) 0.0156(4) Uani 1 1 d . . . . .
F8 F -0.00731(8) 0.60041(13) 0.20261(11) 0.0342(5) Uani 1 1 d . . . . .
C8 C 0.20353(12) 0.5353(2) 0.17397(16) 0.0216(6) Uani 1 1 d . . . . .
O8 O 0.39002(8) 0.26899(13) 0.45434(10) 0.0144(4) Uani 1 1 d . . . . .
F9 F -0.06214(7) 0.71480(13) 0.22519(9) 0.0265(4) Uani 1 1 d . . . . .
C9 C 0.09113(12) 0.76758(18) -0.00507(15) 0.0132(5) Uani 1 1 d . . . . .
F10 F 0.08023(8) 0.42466(12) 0.10649(9) 0.0265(4) Uani 1 1 d . . . . .
C10 C 0.14240(12) 0.81817(19) -0.02174(15) 0.0172(5) Uani 1 1 d . . . . .
F12 F 0.15471(8) 0.34858(12) 0.19349(10) 0.0313(4) Uani 1 1 d . . . . .
C12 C 0.07979(12) 0.6549(2) -0.03432(15) 0.0172(5) Uani 1 1 d . . . . .
C11 C 0.02963(12) 0.83059(19) -0.04397(14) 0.0160(5) Uani 1 1 d . . . . .
F11 F 0.07916(8) 0.41595(12) 0.21021(10) 0.0304(4) Uani 1 1 d . . . . .
F13 F 0.13194(8) 0.57448(14) 0.29961(9) 0.0318(4) Uani 1 1 d . . . . .
C13 C 0.16429(11) 0.90800(19) 0.23265(15) 0.0153(5) Uani 1 1 d . . . . .
F14 F 0.20190(8) 0.46013(13) 0.31420(9) 0.0281(4) Uani 1 1 d . . . . .
C14 C 0.13576(13) 0.99454(19) 0.17549(15) 0.0204(6) Uani 1 1 d . . . . .
F15 F 0.21973(9) 0.62136(13) 0.30219(10) 0.0350(5) Uani 1 1 d . . . . .
C15 C 0.23525(12) 0.9013(2) 0.25452(16) 0.0198(6) Uani 1 1 d . . . . .
F16 F 0.18576(8) 0.49632(14) 0.10869(10) 0.0311(4) Uani 1 1 d . . . . .
C16 C 0.15396(13) 0.9360(2) 0.30003(16) 0.0216(6) Uani 1 1 d . . . . .
C18 C 0.29518(14) 0.4251(2) 0.60163(17) 0.0248(6) Uani 1 1 d . . . . .
F18 F 0.22270(7) 0.63282(12) 0.17249(11) 0.0296(4) Uani 1 1 d . . . . .
F17 F 0.25243(7) 0.48174(13) 0.21846(11) 0.0315(4) Uani 1 1 d . . . . .
C17 C 0.33482(12) 0.42217(19) 0.55889(15) 0.0160(6) Uani 1 1 d . . . . .
F19 F 0.14450(7) 0.91982(11) -0.01083(10) 0.0237(4) Uani 1 1 d . . . . .
C19 C 0.38686(13) 0.5053(2) 0.58906(16) 0.0212(6) Uani 1 1 d . . . . .
F29 F 0.15886(8) 0.99371(12) 0.12747(9) 0.0272(4) Uani 1 1 d . . . . .
C29 C 0.41105(12) 0.26079(18) 0.40323(15) 0.0132(5) Uani 1 1 d . . . . .
F28 F 0.14656(9) 1.09051(12) 0.20525(10) 0.0303(4) Uani 1 1 d . . . . .
C28 C 0.36430(13) 0.0137(2) 0.63259(16) 0.0220(6) Uani 1 1 d . . . . .
F27 F 0.13393(7) 0.60656(11) -0.01860(9) 0.0236(4) Uani 1 1 d . . . . .
C27 C 0.35654(13) -0.0478(2) 0.51286(16) 0.0214(6) Uani 1 1 d . . . . .
F26 F 0.04980(7) 0.60154(11) -0.00362(9) 0.0222(4) Uani 1 1 d . . . . .
C26 C 0.28050(13) 0.0854(2) 0.51784(16) 0.0214(6) Uani 1 1 d . . . . .
F25 F 0.04722(8) 0.64996(12) -0.10475(9) 0.0237(4) Uani 1 1 d . . . . .
C25 C 0.34916(11) 0.04660(18) 0.55487(15) 0.0140(5) Uani 1 1 d . . . . .
F24 F -0.01926(7) 0.77533(12) -0.04961(10) 0.0234(4) Uani 1 1 d . . . . .
C24 C 0.51664(13) 0.2422(2) 0.72171(17) 0.0251(7) Uani 1 1 d . . . . .
F23 F 0.03137(7) 0.91531(11) -0.00705(9) 0.0226(4) Uani 1 1 d . . . . .
C23 C 0.57872(13) 0.3490(2) 0.67153(16) 0.0239(6) Uani 1 1 d . . . . .
F22 F 0.02113(8) 0.85875(13) -0.10985(9) 0.0243(4) Uani 1 1 d . . . . .
C22 C 0.56954(13) 0.1552(2) 0.65318(17) 0.0275(7) Uani 1 1 d . . . . .
F21 F 0.19892(7) 0.78094(12) 0.02321(9) 0.0235(4) Uani 1 1 d . . . . .
C21 C 0.53502(12) 0.25383(19) 0.65860(15) 0.0150(6) Uani 1 1 d . . . . .
F20 F 0.13643(7) 0.80105(12) -0.08743(9) 0.0239(4) Uani 1 1 d . . . . .
C20 C 0.29301(13) 0.4473(2) 0.47920(15) 0.0198(6) Uani 1 1 d . . . . .
F32 F 0.24510(7) 0.85324(13) 0.20225(10) 0.0279(4) Uani 1 1 d . . . . .
C32 C 0.42675(13) 0.14651(19) 0.39385(15) 0.0182(6) Uani 1 1 d . . . . .
F31 F 0.26228(8) 0.99359(13) 0.26437(11) 0.0322(4) Uani 1 1 d . . . . .
C31 C 0.35925(12) 0.3002(2) 0.33183(15) 0.0186(6) Uani 1 1 d . . . . .
F30 F 0.07489(7) 0.98302(12) 0.14139(10) 0.0290(4) Uani 1 1 d . . . . .
C30 C 0.47036(12) 0.32819(19) 0.42118(15) 0.0174(6) Uani 1 1 d . . . . .
F36 F 0.19077(8) 1.01541(12) 0.33752(9) 0.0267(4) Uani 1 1 d . . . . .
F37 F 0.24136(8) 0.37634(13) 0.56726(11) 0.0331(4) Uani 1 1 d . . . . .
F38 F 0.32450(9) 0.38126(13) 0.66554(10) 0.0345(4) Uani 1 1 d . . . . .
F39 F 0.28179(8) 0.52303(12) 0.61366(10) 0.0291(4) Uani 1 1 d . . . . .
F40 F 0.41352(8) 0.50465(13) 0.65972(10) 0.0352(4) Uani 1 1 d . . . . .
F41 F 0.42977(7) 0.48886(12) 0.56539(10) 0.0277(4) Uani 1 1 d . . . . .
F42 F 0.36428(8) 0.60210(11) 0.56844(10) 0.0281(4) Uani 1 1 d . . . . .
F43 F 0.32579(8) 0.47408(12) 0.44384(9) 0.0258(4) Uani 1 1 d . . . . .
F44 F 0.25252(7) 0.52374(12) 0.47117(10) 0.0283(4) Uani 1 1 d . . . . .
F45 F 0.25971(8) 0.36305(12) 0.44651(9) 0.0277(4) Uani 1 1 d . . . . .
F46 F 0.59939(9) 0.17177(15) 0.61177(11) 0.0386(5) Uani 1 1 d . . . . .
F47 F 0.61298(7) 0.12476(13) 0.71777(10) 0.0279(4) Uani 1 1 d . . . . .
F48 F 0.53096(9) 0.07860(12) 0.62421(12) 0.0424(5) Uani 1 1 d . . . . .
F49 F 0.63548(7) 0.33175(13) 0.72417(9) 0.0287(4) Uani 1 1 d . . . . .
F50 F 0.58460(8) 0.37572(14) 0.61342(9) 0.0337(4) Uani 1 1 d . . . . .
F51 F 0.55597(9) 0.43064(12) 0.69213(10) 0.0359(4) Uani 1 1 d . . . . .
F52 F 0.56532(7) 0.25375(13) 0.78614(9) 0.0244(4) Uani 1 1 d . . . . .
F53 F 0.49461(9) 0.14738(14) 0.72209(10) 0.0382(5) Uani 1 1 d . . . . .
F54 F 0.47479(9) 0.30924(16) 0.71807(10) 0.0405(5) Uani 1 1 d . . . . .
F55 F 0.27204(7) 0.14004(12) 0.45936(9) 0.0262(4) Uani 1 1 d . . . . .
F56 F 0.26720(8) 0.14736(12) 0.56095(11) 0.0303(4) Uani 1 1 d . . . . .
F57 F 0.24028(7) 0.00769(13) 0.49781(10) 0.0278(4) Uani 1 1 d . . . . .
F58 F 0.32817(8) -0.03145(14) 0.44281(9) 0.0302(4) Uani 1 1 d . . . . .
F59 F 0.33238(8) -0.13577(12) 0.52721(11) 0.0314(4) Uani 1 1 d . . . . .
F60 F 0.41597(8) -0.06676(12) 0.53002(10) 0.0261(4) Uani 1 1 d . . . . .
F61 F 0.31985(8) -0.04852(12) 0.63626(9) 0.0268(4) Uani 1 1 d . . . . .
F62 F 0.41769(8) -0.03881(13) 0.66011(10) 0.0316(4) Uani 1 1 d . . . . .
F63 F 0.36976(8) 0.09424(12) 0.67422(9) 0.0285(4) Uani 1 1 d . . . . .
F64 F 0.47994(8) 0.34832(12) 0.36332(9) 0.0237(4) Uani 1 1 d . . . . .
F65 F 0.52090(7) 0.27998(12) 0.46866(9) 0.0237(4) Uani 1 1 d . . . . .
F66 F 0.46544(8) 0.41698(11) 0.45040(9) 0.0254(4) Uani 1 1 d . . . . .
F67 F 0.36688(8) 0.26993(12) 0.27492(9) 0.0249(4) Uani 1 1 d . . . . .
F68 F 0.30371(7) 0.26453(14) 0.32426(10) 0.0299(4) Uani 1 1 d . . . . .
F69 F 0.35597(8) 0.40265(12) 0.33121(9) 0.0269(4) Uani 1 1 d . . . . .
F70 F 0.45815(7) 0.10269(11) 0.45751(9) 0.0235(4) Uani 1 1 d . . . . .
F71 F 0.46004(8) 0.13822(12) 0.35591(9) 0.0254(4) Uani 1 1 d . . . . .
F72 F 0.37453(8) 0.09208(12) 0.36023(10) 0.0291(4) Uani 1 1 d . . . . .
F35 F 0.09566(7) 0.96480(13) 0.28192(10) 0.0306(4) Uani 1 1 d . . . . .
F34 F 0.16589(9) 0.85681(12) 0.34427(9) 0.0294(4) Uani 1 1 d . . . . .
F33 F 0.26372(7) 0.84606(13) 0.31318(10) 0.0298(4) Uani 1 1 d . . . . .

loop_
_atom_site_aniso_label
_atom_site_aniso_U_11
_atom_site_aniso_U_22
_atom_site_aniso_U_33
_atom_site_aniso_U_23
_atom_site_aniso_U_13
_atom_site_aniso_U_12
K1 0.0195(3) 0.0170(3) 0.0231(4) 0.0004(2) 0.0096(3) -0.0010(2)
Al1 0.0119(3) 0.0096(3) 0.0121(4) -0.0003(3) 0.0052(3) -0.0004(3)
F1 0.0412(11) 0.0226(9) 0.0582(14) -0.0193(8) 0.0317(10) -0.0098(8)
C1 0.0113(12) 0.0148(11) 0.0186(15) 0.0003(10) 0.0080(11) -0.0007(9)
O1 0.0129(8) 0.0156(8) 0.0186(10) 0.0004(7) 0.0079(8) 0.0000(7)
K2 0.0204(3) 0.0173(3) 0.0227(4) 0.0016(2) 0.0080(3) 0.0025(2)
F2 0.0354(10) 0.0275(9) 0.0556(13) 0.0222(9) 0.0288(10) 0.0133(8)
C2 0.0218(14) 0.0170(13) 0.045(2) 0.0030(13) 0.0215(15) 0.0015(11)
O2 0.0149(9) 0.0110(8) 0.0193(10) 0.0032(7) 0.0054(8) 0.0015(7)
Al03 0.0110(3) 0.0089(3) 0.0122(4) 0.0005(3) 0.0046(3) 0.0008(3)
F3 0.0239(9) 0.0245(8) 0.0526(13) 0.0101(8) 0.0252(9) 0.0086(7)
C3 0.0190(13) 0.0251(14) 0.0263(17) -0.0067(12) 0.0117(12) -0.0065(11)
O3 0.0144(8) 0.0159(8) 0.0116(10) 0.0004(7) 0.0057(8) -0.0015(7)
F4 0.0233(9) 0.0627(13) 0.0196(10) -0.0008(9) 0.0036(8) -0.0116(8)
C4 0.0177(13) 0.0263(14) 0.0278(17) 0.0048(12) 0.0121(13) -0.0003(11)
O4 0.0170(9) 0.0120(8) 0.0165(10) -0.0027(7) 0.0057(8) -0.0028(7)
F5 0.0243(9) 0.0330(9) 0.0363(11) -0.0090(8) 0.0153(8) -0.0159(7)
C5 0.0147(12) 0.0100(11) 0.0161(14) 0.0033(10) 0.0039(11) 0.0004(9)
O5 0.0161(9) 0.0120(8) 0.0162(10) 0.0012(7) 0.0069(8) 0.0031(7)
F6 0.0436(11) 0.0259(9) 0.0573(14) -0.0235(9) 0.0300(11) -0.0127(8)
C6 0.0241(14) 0.0153(12) 0.0193(16) 0.0037(11) 0.0055(13) 0.0002(11)
O6 0.0141(9) 0.0134(8) 0.0151(10) 0.0004(7) 0.0028(8) 0.0006(7)
F7 0.0197(8) 0.0594(12) 0.0181(10) 0.0027(8) 0.0047(8) -0.0079(8)
C7 0.0289(15) 0.0143(12) 0.0208(16) 0.0013(11) 0.0067(13) 0.0003(11)
O7 0.0145(9) 0.0114(8) 0.0205(10) 0.0033(7) 0.0073(8) -0.0015(7)
F8 0.0313(9) 0.0270(9) 0.0518(13) 0.0227(8) 0.0252(9) 0.0122(7)
C8 0.0194(13) 0.0200(13) 0.0266(17) 0.0087(12) 0.0112(12) 0.0069(11)
O8 0.0158(8) 0.0147(9) 0.0137(10) 0.0017(7) 0.0074(8) 0.0031(7)
F9 0.0216(8) 0.0387(10) 0.0241(10) 0.0036(8) 0.0145(8) 0.0012(7)
C9 0.0135(12) 0.0122(11) 0.0141(14) 0.0002(10) 0.0061(11) 0.0007(9)
F10 0.0323(9) 0.0181(8) 0.0192(9) -0.0037(6) 0.0018(8) -0.0045(6)
C10 0.0178(13) 0.0179(12) 0.0175(15) 0.0003(10) 0.0090(12) 0.0026(10)
F12 0.0396(10) 0.0116(7) 0.0326(10) 0.0018(7) 0.0060(8) 0.0068(7)
C12 0.0178(12) 0.0164(12) 0.0156(14) -0.0014(10) 0.0056(11) 0.0018(10)
C11 0.0177(13) 0.0140(12) 0.0147(14) 0.0016(10) 0.0055(11) 0.0010(10)
F11 0.0346(10) 0.0255(9) 0.0357(11) 0.0048(7) 0.0194(9) -0.0090(7)
F13 0.0397(10) 0.0388(10) 0.0195(10) -0.0030(8) 0.0153(8) 0.0090(8)
C13 0.0133(12) 0.0152(12) 0.0172(14) -0.0042(10) 0.0063(11) -0.0033(9)
F14 0.0349(10) 0.0249(9) 0.0172(9) 0.0086(7) 0.0043(8) 0.0046(7)
C14 0.0225(14) 0.0133(12) 0.0223(16) -0.0018(11) 0.0067(12) -0.0016(10)
F15 0.0371(10) 0.0256(9) 0.0249(10) -0.0053(7) -0.0031(8) -0.0072(8)
C15 0.0174(13) 0.0204(13) 0.0217(16) -0.0047(11) 0.0084(12) -0.0041(10)
F16 0.0354(10) 0.0405(10) 0.0249(10) 0.0050(8) 0.0201(8) 0.0110(8)
C16 0.0262(14) 0.0171(13) 0.0202(16) -0.0047(11) 0.0089(12) -0.0022(11)
C18 0.0343(16) 0.0184(13) 0.0270(17) 0.0008(12) 0.0184(14) 0.0045(12)
F18 0.0201(8) 0.0237(8) 0.0465(12) 0.0134(8) 0.0159(8) 0.0011(7)
F17 0.0213(8) 0.0331(9) 0.0394(11) 0.0172(8) 0.0123(8) 0.0136(7)
C17 0.0157(13) 0.0119(12) 0.0187(15) -0.0038(10) 0.0059(11) 0.0012(9)
F19 0.0263(8) 0.0152(7) 0.0331(10) 0.0004(7) 0.0162(8) -0.0050(6)
C19 0.0238(14) 0.0138(12) 0.0256(17) -0.0018(11) 0.0102(13) 0.0015(10)
F29 0.0407(10) 0.0243(8) 0.0187(9) 0.0007(7) 0.0146(8) -0.0061(7)
C29 0.0153(12) 0.0112(11) 0.0135(14) 0.0001(9) 0.0067(11) -0.0010(9)
F28 0.0435(10) 0.0127(8) 0.0298(10) -0.0028(7) 0.0113(9) -0.0018(7)
C28 0.0272(15) 0.0172(12) 0.0227(16) 0.0000(11) 0.0117(13) -0.0037(11)
F27 0.0258(8) 0.0181(7) 0.0273(10) 0.0007(7) 0.0120(8) 0.0091(6)
C27 0.0255(14) 0.0182(13) 0.0239(17) -0.0026(11) 0.0139(13) -0.0034(11)
F26 0.0292(9) 0.0133(7) 0.0243(9) -0.0005(6) 0.0116(8) -0.0046(6)
C26 0.0193(13) 0.0171(13) 0.0243(16) 0.0005(11) 0.0061(12) -0.0029(10)
F25 0.0301(9) 0.0203(8) 0.0159(9) -0.0046(6) 0.0053(7) -0.0004(7)
C25 0.0153(12) 0.0070(11) 0.0191(14) 0.0004(10) 0.0068(11) -0.0036(9)
F24 0.0144(8) 0.0228(8) 0.0311(10) 0.0002(7) 0.0081(7) -0.0002(6)
C24 0.0173(13) 0.0341(16) 0.0197(16) 0.0024(12) 0.0041(13) -0.0009(12)
F23 0.0252(8) 0.0134(7) 0.0300(10) -0.0009(6) 0.0127(8) 0.0066(6)
C23 0.0228(15) 0.0248(14) 0.0180(16) 0.0014(12) 0.0030(12) -0.0054(11)
F22 0.0244(8) 0.0280(9) 0.0179(9) 0.0092(7) 0.0066(7) 0.0090(7)
C22 0.0204(14) 0.0234(14) 0.0303(18) -0.0037(12) 0.0030(13) 0.0065(12)
F21 0.0134(7) 0.0326(9) 0.0232(10) 0.0061(7) 0.0066(7) 0.0033(6)
C21 0.0129(12) 0.0127(12) 0.0158(15) 0.0006(10) 0.0029(11) 0.0007(9)
F20 0.0286(9) 0.0292(8) 0.0191(9) 0.0027(7) 0.0152(8) 0.0011(7)
C20 0.0211(13) 0.0157(12) 0.0225(16) -0.0002(11) 0.0093(12) 0.0064(10)
F32 0.0250(9) 0.0310(9) 0.0349(11) -0.0076(8) 0.0197(8) -0.0019(7)
C32 0.0248(14) 0.0134(12) 0.0182(15) -0.0020(10) 0.0110(12) -0.0030(10)
F31 0.0233(9) 0.0268(9) 0.0444(12) -0.0067(8) 0.0125(8) -0.0132(7)
C31 0.0166(12) 0.0217(13) 0.0167(15) 0.0065(11) 0.0065(12) 0.0014(10)
F30 0.0214(8) 0.0230(8) 0.0316(11) 0.0028(7) 0.0011(8) 0.0033(7)
C30 0.0184(13) 0.0172(13) 0.0174(14) -0.0004(10) 0.0084(11) -0.0010(10)
F36 0.0371(9) 0.0196(8) 0.0218(9) -0.0091(7) 0.0110(8) -0.0061(7)
F37 0.0278(9) 0.0257(9) 0.0557(13) -0.0027(8) 0.0275(9) -0.0020(7)
F38 0.0553(12) 0.0322(9) 0.0265(10) 0.0087(8) 0.0276(9) 0.0164(8)
F39 0.0421(10) 0.0191(8) 0.0385(11) -0.0005(7) 0.0292(9) 0.0092(7)
F40 0.0367(10) 0.0284(9) 0.0268(10) -0.0108(8) 0.0008(8) -0.0034(7)
F41 0.0192(8) 0.0213(8) 0.0448(11) -0.0047(8) 0.0158(8) -0.0037(6)
F42 0.0315(9) 0.0112(7) 0.0428(11) -0.0014(7) 0.0173(9) 0.0006(7)
F43 0.0364(9) 0.0235(8) 0.0225(9) 0.0074(7) 0.0173(8) 0.0101(7)
F44 0.0249(9) 0.0263(9) 0.0299(10) 0.0053(7) 0.0081(8) 0.0153(7)
F45 0.0246(9) 0.0232(8) 0.0234(10) -0.0038(7) -0.0010(7) -0.0019(7)
F46 0.0311(10) 0.0521(12) 0.0331(11) -0.0058(9) 0.0142(9) 0.0144(9)
F47 0.0226(8) 0.0257(8) 0.0274(10) 0.0048(7) 0.0031(8) 0.0105(7)
F48 0.0367(10) 0.0159(8) 0.0543(13) -0.0126(8) 0.0004(10) 0.0044(7)
F49 0.0188(8) 0.0348(9) 0.0207(9) 0.0038(7) -0.0027(7) -0.0104(7)
F50 0.0328(10) 0.0404(10) 0.0224(10) 0.0039(8) 0.0066(8) -0.0167(8)
F51 0.0446(11) 0.0182(8) 0.0362(11) -0.0076(8) 0.0093(9) -0.0022(7)
F52 0.0246(8) 0.0304(8) 0.0125(9) 0.0006(6) 0.0025(7) -0.0006(7)
F53 0.0379(10) 0.0403(10) 0.0297(11) 0.0070(8) 0.0083(9) -0.0159(8)
F54 0.0337(10) 0.0640(13) 0.0277(11) 0.0089(9) 0.0170(9) 0.0236(9)
F55 0.0189(8) 0.0256(8) 0.0279(10) 0.0103(7) 0.0043(7) 0.0006(6)
F56 0.0279(9) 0.0213(8) 0.0482(12) -0.0046(8) 0.0226(9) 0.0026(7)
F57 0.0177(8) 0.0261(9) 0.0338(10) 0.0029(7) 0.0057(8) -0.0085(7)
F58 0.0351(9) 0.0370(10) 0.0182(10) -0.0074(7) 0.0111(8) -0.0053(8)
F59 0.0429(10) 0.0140(8) 0.0456(12) -0.0085(7) 0.0271(9) -0.0102(7)
F60 0.0263(9) 0.0192(8) 0.0368(11) -0.0027(7) 0.0175(8) 0.0045(6)
F61 0.0361(9) 0.0236(8) 0.0277(10) 0.0024(7) 0.0205(8) -0.0081(7)
F62 0.0320(9) 0.0309(9) 0.0255(10) 0.0118(8) 0.0063(8) 0.0064(7)
F63 0.0399(10) 0.0279(9) 0.0201(9) -0.0078(7) 0.0151(8) -0.0058(7)
F64 0.0276(9) 0.0239(8) 0.0245(9) -0.0002(7) 0.0160(8) -0.0076(7)
F65 0.0133(7) 0.0303(9) 0.0247(10) 0.0000(7) 0.0057(7) -0.0009(6)
F66 0.0336(9) 0.0162(8) 0.0292(10) -0.0086(7) 0.0161(8) -0.0081(7)
F67 0.0305(9) 0.0332(9) 0.0107(9) 0.0005(7) 0.0086(7) -0.0010(7)
F68 0.0152(8) 0.0500(11) 0.0205(10) 0.0043(8) 0.0040(7) -0.0039(7)
F69 0.0356(9) 0.0217(8) 0.0228(10) 0.0087(7) 0.0120(8) 0.0113(7)
F70 0.0319(9) 0.0176(7) 0.0249(10) 0.0086(7) 0.0160(8) 0.0091(6)
F71 0.0378(9) 0.0186(8) 0.0290(10) -0.0008(7) 0.0232(8) 0.0037(7)
F72 0.0339(10) 0.0187(8) 0.0342(11) -0.0082(7) 0.0140(8) -0.0132(7)
F35 0.0262(9) 0.0352(9) 0.0385(11) -0.0101(8) 0.0217(9) 0.0016(7)
F34 0.0486(11) 0.0226(8) 0.0222(10) -0.0007(7) 0.0201(9) -0.0043(7)
F33 0.0183(8) 0.0346(9) 0.0268(10) 0.0017(8) 0.0005(7) 0.0024(7)

loop_
_atom_type_symbol
_atom_type_description
_atom_type_scat_dispersion_real
_atom_type_scat_dispersion_imag
_atom_type_scat_source
C C 0.0033 0.0016 'International Tables Vol C Tables 4.2.6.8 and 6.1.1.4'
O O 0.0106 0.0060 'International Tables Vol C Tables 4.2.6.8 and 6.1.1.4'
F F 0.0171 0.0103 'International Tables Vol C Tables 4.2.6.8 and 6.1.1.4'
Al Al 0.0645 0.0514 'International Tables Vol C Tables 4.2.6.8 and 6.1.1.4'
K K 0.2009 0.2494 'International Tables Vol C Tables 4.2.6.8 and 6.1.1.4'

loop_
_geom_angle_atom_site_label_1
_geom_angle_atom_site_label_2
_geom_angle_atom_site_label_3
_geom_angle
_geom_angle_site_symmetry_1
_geom_angle_site_symmetry_3
_geom_angle_publ_flag
F68 K1 F3 133.44(5) . 2_545 ?
F68 K1 F45 75.01(6) . . ?
F3 K1 F45 63.42(5) 2_545 . ?
F68 K1 F9 158.12(6) . 2_545 ?
F3 K1 F9 57.20(5) 2_545 2_545 ?
F45 K1 F9 120.44(5) . 2_545 ?
F68 K1 F55 80.08(5) . . ?
F3 K1 F55 96.87(6) 2_545 . ?
F45 K1 F55 61.68(5) . . ?
F9 K1 F55 120.18(5) 2_545 . ?
F68 K1 F36 100.92(6) . 1_545 ?
F3 K1 F36 118.56(5) 2_545 1_545 ?
F45 K1 F36 123.12(5) . 1_545 ?
F9 K1 F36 83.76(5) 2_545 1_545 ?
F55 K1 F36 61.77(5) . 1_545 ?
F68 K1 F12 78.92(5) . . ?
F3 K1 F12 96.30(6) 2_545 . ?
F45 K1 F12 110.68(5) . . ?
F9 K1 F12 80.84(5) 2_545 . ?
F55 K1 F12 158.93(5) . . ?
F36 K1 F12 124.36(5) 1_545 . ?
F68 K1 F28 94.30(6) . 1_545 ?
F3 K1 F28 127.86(6) 2_545 1_545 ?
F45 K1 F28 168.70(6) . 1_545 ?
F9 K1 F28 70.85(5) 2_545 1_545 ?
F55 K1 F28 113.52(5) . 1_545 ?
F36 K1 F28 54.52(5) 1_545 1_545 ?
F12 K1 F28 69.91(5) . 1_545 ?
F68 K1 F14 74.93(5) . . ?
F3 K1 F14 65.69(5) 2_545 . ?
F45 K1 F14 57.35(5) . . ?
F9 K1 F14 99.66(5) 2_545 . ?
F55 K1 F14 118.00(5) . . ?
F36 K1 F14 175.69(5) 1_545 . ?
F12 K1 F14 54.14(5) . . ?
F28 K1 F14 124.03(5) 1_545 . ?
F68 K1 F5 145.58(5) . 2_545 ?
F3 K1 F5 56.22(5) 2_545 2_545 ?
F45 K1 F5 88.82(6) . 2_545 ?
F9 K1 F5 55.20(5) 2_545 2_545 ?
F55 K1 F5 65.51(5) . 2_545 ?
F36 K1 F5 62.71(5) 1_545 2_545 ?
F12 K1 F5 135.50(5) . 2_545 ?
F28 K1 F5 98.42(5) 1_545 2_545 ?
F14 K1 F5 121.42(5) . 2_545 ?
O4 Al1 O2 108.11(9) . . ?
O4 Al1 O1 112.66(10) . . ?
O2 Al1 O1 107.19(9) . . ?
O4 Al1 O3 106.84(9) . . ?
O2 Al1 O3 112.56(9) . . ?
O1 Al1 O3 109.56(10) . . ?
O1 C1 C4 112.4(2) . . ?
O1 C1 C3 109.1(2) . . ?
C4 C1 C3 108.6(2) . . ?
O1 C1 C2 108.1(2) . . ?
C4 C1 C2 109.3(2) . . ?
C3 C1 C2 109.3(2) . . ?
C1 O1 Al1 148.36(19) . . ?
F21 K2 F32 81.10(5) . . ?
F21 K2 F52 159.38(6) . 3_666 ?
F32 K2 F52 116.83(6) . 3_666 ?
F21 K2 F61 98.74(5) . 4_565 ?
F32 K2 F61 120.76(6) . 4_565 ?
F52 K2 F61 81.23(5) 3_666 4_565 ?
F21 K2 F39 72.34(5) . 4_575 ?
F32 K2 F39 61.26(5) . 4_575 ?
F52 K2 F39 106.20(5) 3_666 4_575 ?
F61 K2 F39 170.75(6) 4_565 4_575 ?
F21 K2 F49 140.86(5) . 3_666 ?
F32 K2 F49 78.43(6) . 3_666 ?
F52 K2 F49 57.66(5) 3_666 3_666 ?
F61 K2 F49 65.10(5) 4_565 3_666 ?
F39 K2 F49 123.40(6) 4_575 3_666 ?
F21 K2 F42 90.08(5) . 4_575 ?
F32 K2 F42 116.57(5) . 4_575 ?
F52 K2 F42 73.12(5) 3_666 4_575 ?
F61 K2 F42 122.66(5) 4_565 4_575 ?
F39 K2 F42 56.29(5) 4_575 4_575 ?
F49 K2 F42 128.95(5) 3_666 4_575 ?
F21 K2 F18 75.38(5) . . ?
F32 K2 F18 61.47(5) . . ?
F52 K2 F18 121.15(5) 3_666 . ?
F61 K2 F18 61.41(5) 4_565 . ?
F39 K2 F18 117.11(5) 4_575 . ?
F49 K2 F18 65.55(5) 3_666 . ?
F42 K2 F18 165.45(5) 4_575 . ?
F21 K2 F59 80.07(5) . 4_565 ?
F32 K2 F59 159.19(5) . 4_565 ?
F52 K2 F59 83.39(5) 3_666 4_565 ?
F61 K2 F59 54.21(5) 4_565 4_565 ?
F39 K2 F59 120.25(5) 4_575 4_565 ?
F49 K2 F59 111.55(5) 3_666 4_565 ?
F42 K2 F59 72.27(5) 4_575 4_565 ?
F18 K2 F59 104.92(5) . 4_565 ?
F21 K2 F47 138.50(5) . 3_666 ?
F32 K2 F47 62.97(5) . 3_666 ?
F52 K2 F47 54.82(5) 3_666 3_666 ?
F61 K2 F47 116.72(5) 4_565 3_666 ?
F39 K2 F47 72.47(5) 4_575 3_666 ?
F49 K2 F47 53.67(5) 3_666 3_666 ?
F42 K2 F47 88.31(5) 4_575 3_666 ?
F18 K2 F47 102.25(5) . 3_666 ?
F59 K2 F47 137.78(5) 4_565 3_666 ?
F2 C2 F1 108.0(2) . . ?
F2 C2 F3 108.3(2) . . ?
F1 C2 F3 106.6(2) . . ?
F2 C2 C1 110.8(2) . . ?
F1 C2 C1 110.7(2) . . ?
F3 C2 C1 112.3(2) . . ?
C5 O2 Al1 149.31(17) . . ?
O6 Al03 O7 108.99(9) . . ?
O6 Al03 O8 109.61(10) . . ?
O7 Al03 O8 111.89(9) . . ?
O6 Al03 O5 112.22(9) . . ?
O7 Al03 O5 106.91(9) . . ?
O8 Al03 O5 107.22(9) . . ?
C2 F3 K1 140.67(16) . 2 ?
F6 C3 F4 108.2(3) . . ?
F6 C3 F5 107.9(2) . . ?
F4 C3 F5 107.1(2) . . ?
F6 C3 C1 111.1(2) . . ?
F4 C3 C1 110.8(2) . . ?
F5 C3 C1 111.6(2) . . ?
C9 O3 Al1 145.98(16) . . ?
F7 C4 F8 107.5(2) . . ?
F7 C4 F9 107.6(2) . . ?
F8 C4 F9 106.7(2) . . ?
F7 C4 C1 110.7(2) . . ?
F8 C4 C1 111.1(2) . . ?
F9 C4 C1 113.0(2) . . ?
C13 O4 Al1 148.09(18) . . ?
C3 F5 K1 136.43(15) . 2 ?
O2 C5 C7 110.7(2) . . ?
O2 C5 C6 107.4(2) . . ?
C7 C5 C6 108.9(2) . . ?
O2 C5 C8 111.3(2) . . ?
C7 C5 C8 109.6(2) . . ?
C6 C5 C8 108.8(2) . . ?
C17 O5 Al03 145.56(18) . . ?
F10 C6 F11 109.6(2) . . ?
F10 C6 F12 106.8(2) . . ?
F11 C6 F12 106.9(2) . . ?
F10 C6 C5 111.1(2) . . ?
F11 C6 C5 110.6(2) . . ?
F12 C6 C5 111.7(2) . . ?
C21 O6 Al03 148.46(18) . . ?
F13 C7 F15 108.4(2) . . ?
F13 C7 F14 106.7(2) . . ?
F15 C7 F14 107.3(2) . . ?
F13 C7 C5 111.6(2) . . ?
F15 C7 C5 110.9(2) . . ?
F14 C7 C5 111.7(2) . . ?
C25 O7 Al03 151.24(17) . . ?
F16 C8 F17 107.8(2) . . ?
F16 C8 F18 107.2(2) . . ?
F17 C8 F18 107.3(2) . . ?
F16 C8 C5 111.6(2) . . ?
F17 C8 C5 112.8(2) . . ?
F18 C8 C5 109.9(2) . . ?
C29 O8 Al03 144.95(16) . . ?
C4 F9 K1 141.05(16) . 2 ?
O3 C9 C10 108.0(2) . . ?
O3 C9 C12 110.9(2) . . ?
C10 C9 C12 109.3(2) . . ?
O3 C9 C11 111.0(2) . . ?
C10 C9 C11 108.8(2) . . ?
C12 C9 C11 108.7(2) . . ?
F20 C10 F19 108.6(2) . . ?
F20 C10 F21 106.1(2) . . ?
F19 C10 F21 106.4(2) . . ?
F20 C10 C9 114.3(2) . . ?
F19 C10 C9 110.8(2) . . ?
F21 C10 C9 110.3(2) . . ?
C6 F12 K1 122.52(17) . . ?
F25 C12 F26 108.4(2) . . ?
F25 C12 F27 107.0(2) . . ?
F26 C12 F27 107.6(2) . . ?
F25 C12 C9 113.2(2) . . ?
F26 C12 C9 109.8(2) . . ?
F27 C12 C9 110.7(2) . . ?
F23 C11 F24 107.6(2) . . ?
F23 C11 F22 108.3(2) . . ?
F24 C11 F22 108.4(2) . . ?
F23 C11 C9 110.2(2) . . ?
F24 C11 C9 111.1(2) . . ?
F22 C11 C9 111.2(2) . . ?
O4 C13 C14 112.8(2) . . ?
O4 C13 C16 108.1(2) . . ?
C14 C13 C16 108.9(2) . . ?
O4 C13 C15 108.9(2) . . ?
C14 C13 C15 109.0(2) . . ?
C16 C13 C15 109.0(2) . . ?
C7 F14 K1 148.33(16) . . ?
F30 C14 F29 108.5(2) . . ?
F30 C14 F28 107.1(2) . . ?
F29 C14 F28 106.6(2) . . ?
F30 C14 C13 110.1(2) . . ?
F29 C14 C13 111.9(2) . . ?
F28 C14 C13 112.3(2) . . ?
F33 C15 F31 108.8(2) . . ?
F33 C15 F32 106.6(2) . . ?
F31 C15 F32 107.1(2) . . ?
F33 C15 C13 111.3(2) . . ?
F31 C15 C13 113.0(2) . . ?
F32 C15 C13 109.7(2) . . ?
F34 C16 F35 107.4(2) . . ?
F34 C16 F36 107.4(2) . . ?
F35 C16 F36 106.9(2) . . ?
F34 C16 C13 111.6(2) . . ?
F35 C16 C13 111.4(2) . . ?
F36 C16 C13 111.8(2) . . ?
F38 C18 F37 107.6(2) . . ?
F38 C18 F39 106.4(2) . . ?
F37 C18 F39 106.9(2) . . ?
F38 C18 C17 111.5(2) . . ?
F37 C18 C17 111.9(2) . . ?
F39 C18 C17 112.2(2) . . ?
C8 F18 K2 143.80(16) . . ?
O5 C17 C20 110.8(2) . . ?
O5 C17 C18 108.1(2) . . ?
C20 C17 C18 109.1(2) . . ?
O5 C17 C19 110.7(2) . . ?
C20 C17 C19 108.5(2) . . ?
C18 C17 C19 109.6(2) . . ?
F40 C19 F41 109.0(2) . . ?
F40 C19 F42 106.9(2) . . ?
F41 C19 F42 107.3(2) . . ?
F40 C19 C17 111.1(2) . . ?
F41 C19 C17 110.6(2) . . ?
F42 C19 C17 111.8(2) . . ?
O8 C29 C31 107.6(2) . . ?
O8 C29 C32 111.2(2) . . ?
C31 C29 C32 109.3(2) . . ?
O8 C29 C30 112.0(2) . . ?
C31 C29 C30 108.2(2) . . ?
C32 C29 C30 108.4(2) . . ?
C14 F28 K1 153.26(16) . 1_565 ?
F63 C28 F62 108.4(2) . . ?
F63 C28 F61 106.9(2) . . ?
F62 C28 F61 107.5(2) . . ?
F63 C28 C25 111.9(2) . . ?
F62 C28 C25 109.5(2) . . ?
F61 C28 C25 112.4(2) . . ?
F58 C27 F60 107.8(2) . . ?
F58 C27 F59 107.7(2) . . ?
F60 C27 F59 106.9(2) . . ?
F58 C27 C25 110.9(2) . . ?
F60 C27 C25 111.2(2) . . ?
F59 C27 C25 112.0(2) . . ?
F57 C26 F56 108.3(2) . . ?
F57 C26 F55 108.2(2) . . ?
F56 C26 F55 107.3(2) . . ?
F57 C26 C25 112.1(2) . . ?
F56 C26 C25 111.6(2) . . ?
F55 C26 C25 109.2(2) . . ?
O7 C25 C28 108.4(2) . . ?
O7 C25 C27 108.8(2) . . ?
C28 C25 C27 109.4(2) . . ?
O7 C25 C26 112.3(2) . . ?
C28 C25 C26 108.8(2) . . ?
C27 C25 C26 109.1(2) . . ?
F54 C24 F53 108.5(2) . . ?
F54 C24 F52 107.4(2) . . ?
F53 C24 F52 105.7(2) . . ?
F54 C24 C21 112.1(2) . . ?
F53 C24 C21 110.4(2) . . ?
F52 C24 C21 112.5(2) . . ?
F50 C23 F51 107.5(2) . . ?
F50 C23 F49 108.3(2) . . ?
F51 C23 F49 106.3(2) . . ?
F50 C23 C21 112.2(2) . . ?
F51 C23 C21 110.1(2) . . ?
F49 C23 C21 112.0(2) . . ?
F48 C22 F46 107.0(3) . . ?
F48 C22 F47 108.7(2) . . ?
F46 C22 F47 106.4(2) . . ?
F48 C22 C21 111.3(2) . . ?
F46 C22 C21 111.0(2) . . ?
F47 C22 C21 112.1(2) . . ?
C10 F21 K2 161.19(16) . . ?
O6 C21 C22 109.5(2) . . ?
O6 C21 C24 111.1(2) . . ?
C22 C21 C24 109.5(2) . . ?
O6 C21 C23 107.7(2) . . ?
C22 C21 C23 108.9(2) . . ?
C24 C21 C23 110.1(2) . . ?
F43 C20 F44 107.8(2) . . ?
F43 C20 F45 107.3(2) . . ?
F44 C20 F45 107.2(2) . . ?
F43 C20 C17 112.1(2) . . ?
F44 C20 C17 112.8(2) . . ?
F45 C20 C17 109.5(2) . . ?
C15 F32 K2 158.50(16) . . ?
F70 C32 F72 107.0(2) . . ?
F70 C32 F71 108.7(2) . . ?
F72 C32 F71 108.1(2) . . ?
F70 C32 C29 110.2(2) . . ?
F72 C32 C29 110.1(2) . . ?
F71 C32 C29 112.6(2) . . ?
F67 C31 F69 108.5(2) . . ?
F67 C31 F68 107.5(2) . . ?
F69 C31 F68 106.8(2) . . ?
F67 C31 C29 112.9(2) . . ?
F69 C31 C29 111.0(2) . . ?
F68 C31 C29 109.9(2) . . ?
F66 C30 F64 108.7(2) . . ?
F66 C30 F65 107.4(2) . . ?
F64 C30 F65 107.3(2) . . ?
F66 C30 C29 109.9(2) . . ?
F64 C30 C29 112.6(2) . . ?
F65 C30 C29 110.7(2) . . ?
C16 F36 K1 137.73(16) . 1_565 ?
C18 F39 K2 152.72(17) . 4_576 ?
C19 F42 K2 127.70(16) . 4_576 ?
C20 F45 K1 154.78(17) . . ?
C22 F47 K2 134.22(16) . 3_666 ?
C23 F49 K2 138.94(17) . 3_666 ?
C24 F52 K2 146.42(17) . 3_666 ?
C26 F55 K1 150.59(16) . . ?
C27 F59 K2 147.39(17) . 4_566 ?
C28 F61 K2 131.81(15) . 4_566 ?
C31 F68 K1 166.07(17) . . ?

loop_
_geom_bond_atom_site_label_1
_geom_bond_atom_site_label_2
_geom_bond_distance
_geom_bond_site_symmetry_2
_geom_bond_publ_flag
K1 F68 2.7162(17) . ?
K1 F3 2.8134(18) 2_545 ?
K1 F45 2.8211(17) . ?
K1 F9 2.8310(16) 2_545 ?
K1 F55 2.8320(17) . ?
K1 F36 2.8385(16) 1_545 ?
K1 F12 2.9167(19) . ?
K1 F28 2.9412(18) 1_545 ?
K1 F14 2.9498(17) . ?
K1 F5 2.979(2) 2_545 ?
Al1 O4 1.7236(19) . ?
Al1 O2 1.7256(18) . ?
Al1 O1 1.7274(19) . ?
Al1 O3 1.730(2) . ?
F1 C2 1.330(4) . ?
C1 O1 1.346(3) . ?
C1 C4 1.549(4) . ?
C1 C3 1.552(4) . ?
C1 C2 1.556(3) . ?
K2 F21 2.6667(16) . ?
K2 F32 2.7096(18) . ?
K2 F52 2.7376(17) 3_666 ?
K2 F61 2.7648(16) 4_565 ?
K2 F39 2.8525(17) 4_575 ?
K2 F49 2.8622(18) 3_666 ?
K2 F42 2.9058(18) 4_575 ?
K2 F18 2.9760(17) . ?
K2 F59 3.0213(19) 4_565 ?
K2 F47 3.1399(19) 3_666 ?
F2 C2 1.309(4) . ?
C2 F3 1.360(3) . ?
O2 C5 1.347(3) . ?
Al03 O6 1.7180(19) . ?
Al03 O7 1.7239(18) . ?
Al03 O8 1.727(2) . ?
Al03 O5 1.7398(19) . ?
F3 K1 2.8135(18) 2 ?
C3 F6 1.308(3) . ?
C3 F4 1.331(4) . ?
C3 F5 1.360(3) . ?
O3 C9 1.351(3) . ?
C4 F7 1.323(3) . ?
C4 F8 1.327(3) . ?
C4 F9 1.358(3) . ?
O4 C13 1.346(3) . ?
F5 K1 2.979(2) 2 ?
C5 C7 1.538(4) . ?
C5 C6 1.561(3) . ?
C5 C8 1.563(4) . ?
O5 C17 1.353(3) . ?
C6 F10 1.308(3) . ?
C6 F11 1.328(3) . ?
C6 F12 1.362(3) . ?
O6 C21 1.351(3) . ?
C7 F13 1.331(3) . ?
C7 F15 1.334(3) . ?
C7 F14 1.352(3) . ?
O7 C25 1.354(3) . ?
C8 F16 1.324(4) . ?
C8 F17 1.327(3) . ?
C8 F18 1.346(3) . ?
O8 C29 1.353(3) . ?
F9 K1 2.8310(16) 2 ?
C9 C10 1.552(4) . ?
C9 C12 1.555(3) . ?
C9 C11 1.565(3) . ?
C10 F20 1.319(3) . ?
C10 F19 1.330(3) . ?
C10 F21 1.354(3) . ?
C12 F25 1.321(3) . ?
C12 F26 1.335(3) . ?
C12 F27 1.344(3) . ?
C11 F23 1.324(3) . ?
C11 F24 1.330(3) . ?
C11 F22 1.335(3) . ?
C13 C14 1.553(4) . ?
C13 C16 1.555(4) . ?
C13 C15 1.557(4) . ?
C14 F30 1.322(3) . ?
C14 F29 1.326(3) . ?
C14 F28 1.359(3) . ?
C15 F33 1.314(3) . ?
C15 F31 1.329(3) . ?
C15 F32 1.350(3) . ?
C16 F34 1.318(3) . ?
C16 F35 1.330(3) . ?
C16 F36 1.356(3) . ?
C18 F38 1.324(4) . ?
C18 F37 1.329(4) . ?
C18 F39 1.355(3) . ?
C18 C17 1.547(4) . ?
C17 C20 1.546(4) . ?
C17 C19 1.556(4) . ?
C19 F40 1.315(4) . ?
C19 F41 1.329(3) . ?
C19 F42 1.356(3) . ?
C29 C31 1.545(4) . ?
C29 C32 1.556(3) . ?
C29 C30 1.565(4) . ?
F28 K1 2.9411(18) 1_565 ?
C28 F63 1.319(3) . ?
C28 F62 1.336(3) . ?
C28 F61 1.360(3) . ?
C28 C25 1.543(4) . ?
C27 F58 1.322(3) . ?
C27 F60 1.329(3) . ?
C27 F59 1.364(3) . ?
C27 C25 1.550(4) . ?
C26 F57 1.327(3) . ?
C26 F56 1.333(3) . ?
C26 F55 1.336(3) . ?
C26 C25 1.563(4) . ?
C24 F54 1.300(3) . ?
C24 F53 1.335(3) . ?
C24 F52 1.345(3) . ?
C24 C21 1.550(4) . ?
C23 F50 1.312(4) . ?
C23 F51 1.337(4) . ?
C23 F49 1.341(3) . ?
C23 C21 1.560(4) . ?
C22 F48 1.308(3) . ?
C22 F46 1.345(4) . ?
C22 F47 1.347(3) . ?
C22 C21 1.549(4) . ?
C20 F43 1.325(3) . ?
C20 F44 1.341(3) . ?
C20 F45 1.346(3) . ?
C32 F70 1.326(3) . ?
C32 F72 1.336(3) . ?
C32 F71 1.339(3) . ?
C31 F67 1.322(3) . ?
C31 F69 1.326(3) . ?
C31 F68 1.348(3) . ?
C30 F66 1.325(3) . ?
C30 F64 1.334(3) . ?
C30 F65 1.336(3) . ?
F36 K1 2.8385(16) 1_565 ?
F39 K2 2.8525(17) 4_576 ?
F42 K2 2.9056(18) 4_576 ?
F47 K2 3.1400(19) 3_666 ?
F49 K2 2.8623(18) 3_666 ?
F52 K2 2.7376(17) 3_666 ?
F59 K2 3.0212(19) 4_566 ?
F61 K2 2.7647(16) 4_566 ?

loop_
_geom_torsion_atom_site_label_1
_geom_torsion_atom_site_label_2
_geom_torsion_atom_site_label_3
_geom_torsion_atom_site_label_4
_geom_torsion
_geom_torsion_site_symmetry_1
_geom_torsion_site_symmetry_2
_geom_torsion_site_symmetry_3
_geom_torsion_site_symmetry_4
_geom_torsion_publ_flag
C4 C1 O1 Al1 4.5(4) . . . . ?
C3 C1 O1 Al1 -116.0(3) . . . . ?
C2 C1 O1 Al1 125.2(3) . . . . ?
O4 Al1 O1 C1 -69.8(3) . . . . ?
O2 Al1 O1 C1 49.0(3) . . . . ?
O3 Al1 O1 C1 171.5(3) . . . . ?
O1 C1 C2 F2 43.6(3) . . . . ?
C4 C1 C2 F2 166.2(2) . . . . ?
C3 C1 C2 F2 -75.1(3) . . . . ?
O1 C1 C2 F1 -76.2(3) . . . . ?
C4 C1 C2 F1 46.4(3) . . . . ?
C3 C1 C2 F1 165.1(2) . . . . ?
O1 C1 C2 F3 164.9(2) . . . . ?
C4 C1 C2 F3 -72.5(3) . . . . ?
C3 C1 C2 F3 46.2(3) . . . . ?
O4 Al1 O2 C5 -43.0(4) . . . . ?
O1 Al1 O2 C5 -164.7(4) . . . . ?
O3 Al1 O2 C5 74.8(4) . . . . ?
F2 C2 F3 K1 158.66(18) . . . 2 ?
F1 C2 F3 K1 -85.4(3) . . . 2 ?
C1 C2 F3 K1 36.0(4) . . . 2 ?
O1 C1 C3 F6 46.1(3) . . . . ?
C4 C1 C3 F6 -76.7(3) . . . . ?
C2 C1 C3 F6 164.1(2) . . . . ?
O1 C1 C3 F4 -74.2(3) . . . . ?
C4 C1 C3 F4 163.0(2) . . . . ?
C2 C1 C3 F4 43.8(3) . . . . ?
O1 C1 C3 F5 166.6(2) . . . . ?
C4 C1 C3 F5 43.8(3) . . . . ?
C2 C1 C3 F5 -75.4(3) . . . . ?
O4 Al1 O3 C9 -158.2(3) . . . . ?
O2 Al1 O3 C9 83.3(3) . . . . ?
O1 Al1 O3 C9 -35.8(3) . . . . ?
O1 C1 C4 F7 43.3(3) . . . . ?
C3 C1 C4 F7 164.2(2) . . . . ?
C2 C1 C4 F7 -76.7(3) . . . . ?
O1 C1 C4 F8 -76.0(3) . . . . ?
C3 C1 C4 F8 44.8(3) . . . . ?
C2 C1 C4 F8 164.0(2) . . . . ?
O1 C1 C4 F9 164.1(2) . . . . ?
C3 C1 C4 F9 -75.1(3) . . . . ?
C2 C1 C4 F9 44.1(3) . . . . ?
O2 Al1 O4 C13 161.8(3) . . . . ?
O1 Al1 O4 C13 -79.9(3) . . . . ?
O3 Al1 O4 C13 40.4(3) . . . . ?
F6 C3 F5 K1 156.50(17) . . . 2 ?
F4 C3 F5 K1 -87.3(3) . . . 2 ?
C1 C3 F5 K1 34.1(4) . . . 2 ?
Al1 O2 C5 C7 73.5(4) . . . . ?
Al1 O2 C5 C6 -167.7(3) . . . . ?
Al1 O2 C5 C8 -48.7(5) . . . . ?
O6 Al03 O5 C17 78.6(3) . . . . ?
O7 Al03 O5 C17 -162.0(3) . . . . ?
O8 Al03 O5 C17 -41.8(3) . . . . ?
O2 C5 C6 F10 46.5(3) . . . . ?
C7 C5 C6 F10 166.5(2) . . . . ?
C8 C5 C6 F10 -74.1(3) . . . . ?
O2 C5 C6 F11 -75.3(3) . . . . ?
C7 C5 C6 F11 44.6(3) . . . . ?
C8 C5 C6 F11 164.0(2) . . . . ?
O2 C5 C6 F12 165.7(2) . . . . ?
C7 C5 C6 F12 -74.3(3) . . . . ?
C8 C5 C6 F12 45.1(3) . . . . ?
O7 Al03 O6 C21 -36.8(3) . . . . ?
O8 Al03 O6 C21 -159.6(3) . . . . ?
O5 Al03 O6 C21 81.4(3) . . . . ?
O2 C5 C7 F13 41.5(3) . . . . ?
C6 C5 C7 F13 -76.4(3) . . . . ?
C8 C5 C7 F13 164.6(2) . . . . ?
O2 C5 C7 F15 -79.5(3) . . . . ?
C6 C5 C7 F15 162.6(2) . . . . ?
C8 C5 C7 F15 43.7(3) . . . . ?
O2 C5 C7 F14 160.9(2) . . . . ?
C6 C5 C7 F14 43.0(3) . . . . ?
C8 C5 C7 F14 -76.0(3) . . . . ?
O6 Al03 O7 C25 158.7(4) . . . . ?
O8 Al03 O7 C25 -80.0(4) . . . . ?
O5 Al03 O7 C25 37.2(4) . . . . ?
O2 C5 C8 F16 -74.6(3) . . . . ?
C7 C5 C8 F16 162.6(2) . . . . ?
C6 C5 C8 F16 43.6(3) . . . . ?
O2 C5 C8 F17 163.9(2) . . . . ?
C7 C5 C8 F17 41.1(3) . . . . ?
C6 C5 C8 F17 -77.9(3) . . . . ?
O2 C5 C8 F18 44.2(3) . . . . ?
C7 C5 C8 F18 -78.6(3) . . . . ?
C6 C5 C8 F18 162.4(2) . . . . ?
O6 Al03 O8 C29 37.2(3) . . . . ?
O7 Al03 O8 C29 -83.8(3) . . . . ?
O5 Al03 O8 C29 159.3(3) . . . . ?
F7 C4 F9 K1 151.85(18) . . . 2 ?
F8 C4 F9 K1 -93.0(3) . . . 2 ?
C1 C4 F9 K1 29.3(4) . . . 2 ?
Al1 O3 C9 C10 178.6(2) . . . . ?
Al1 O3 C9 C12 -61.6(4) . . . . ?
Al1 O3 C9 C11 59.3(3) . . . . ?
O3 C9 C10 F20 165.08(19) . . . . ?
C12 C9 C10 F20 44.3(3) . . . . ?
C11 C9 C10 F20 -74.3(3) . . . . ?
O3 C9 C10 F19 -71.9(3) . . . . ?
C12 C9 C10 F19 167.4(2) . . . . ?
C11 C9 C10 F19 48.8(3) . . . . ?
O3 C9 C10 F21 45.6(3) . . . . ?
C12 C9 C10 F21 -75.2(3) . . . . ?
C11 C9 C10 F21 166.2(2) . . . . ?
F10 C6 F12 K1 -143.45(16) . . . . ?
F11 C6 F12 K1 -26.2(3) . . . . ?
C5 C6 F12 K1 94.9(2) . . . . ?
O3 C9 C12 F25 164.8(2) . . . . ?
C10 C9 C12 F25 -76.2(3) . . . . ?
C11 C9 C12 F25 42.5(3) . . . . ?
O3 C9 C12 F26 43.5(3) . . . . ?
C10 C9 C12 F26 162.6(2) . . . . ?
C11 C9 C12 F26 -78.8(3) . . . . ?
O3 C9 C12 F27 -75.2(3) . . . . ?
C10 C9 C12 F27 43.9(3) . . . . ?
C11 C9 C12 F27 162.5(2) . . . . ?
O3 C9 C11 F23 39.5(3) . . . . ?
C10 C9 C11 F23 -79.3(3) . . . . ?
C12 C9 C11 F23 161.7(2) . . . . ?
O3 C9 C11 F24 -79.7(3) . . . . ?
C10 C9 C11 F24 161.5(2) . . . . ?
C12 C9 C11 F24 42.5(3) . . . . ?
O3 C9 C11 F22 159.5(2) . . . . ?
C10 C9 C11 F22 40.7(3) . . . . ?
C12 C9 C11 F22 -78.2(3) . . . . ?
Al1 O4 C13 C14 13.2(4) . . . . ?
Al1 O4 C13 C16 133.7(3) . . . . ?
Al1 O4 C13 C15 -108.0(3) . . . . ?
F13 C7 F14 K1 75.2(4) . . . . ?
F15 C7 F14 K1 -168.8(2) . . . . ?
C5 C7 F14 K1 -47.0(4) . . . . ?
O4 C13 C14 F30 41.1(3) . . . . ?
C16 C13 C14 F30 -78.9(3) . . . . ?
C15 C13 C14 F30 162.3(2) . . . . ?
O4 C13 C14 F29 -79.8(3) . . . . ?
C16 C13 C14 F29 160.3(2) . . . . ?
C15 C13 C14 F29 41.4(3) . . . . ?
O4 C13 C14 F28 160.4(2) . . . . ?
C16 C13 C14 F28 40.4(3) . . . . ?
C15 C13 C14 F28 -78.5(3) . . . . ?
O4 C13 C15 F33 -70.4(3) . . . . ?
C14 C13 C15 F33 166.2(2) . . . . ?
C16 C13 C15 F33 47.4(3) . . . . ?
O4 C13 C15 F31 166.8(2) . . . . ?
C14 C13 C15 F31 43.4(3) . . . . ?
C16 C13 C15 F31 -75.4(3) . . . . ?
O4 C13 C15 F32 47.4(3) . . . . ?
C14 C13 C15 F32 -76.1(3) . . . . ?
C16 C13 C15 F32 165.1(2) . . . . ?
O4 C13 C16 F34 44.6(3) . . . . ?
C14 C13 C16 F34 167.4(2) . . . . ?
C15 C13 C16 F34 -73.7(3) . . . . ?
O4 C13 C16 F35 -75.5(3) . . . . ?
C14 C13 C16 F35 47.4(3) . . . . ?
C15 C13 C16 F35 166.3(2) . . . . ?
O4 C13 C16 F36 165.0(2) . . . . ?
C14 C13 C16 F36 -72.2(3) . . . . ?
C15 C13 C16 F36 46.7(3) . . . . ?
F16 C8 F18 K2 -54.5(3) . . . . ?
F17 C8 F18 K2 61.1(4) . . . . ?
C5 C8 F18 K2 -175.97(17) . . . . ?
Al03 O5 C17 C20 61.7(4) . . . . ?
Al03 O5 C17 C18 -178.8(2) . . . . ?
Al03 O5 C17 C19 -58.8(4) . . . . ?
F38 C18 C17 O5 44.9(3) . . . . ?
F37 C18 C17 O5 -75.8(3) . . . . ?
F39 C18 C17 O5 164.1(2) . . . . ?
F38 C18 C17 C20 165.4(2) . . . . ?
F37 C18 C17 C20 44.8(3) . . . . ?
F39 C18 C17 C20 -75.4(3) . . . . ?
F38 C18 C17 C19 -75.9(3) . . . . ?
F37 C18 C17 C19 163.5(2) . . . . ?
F39 C18 C17 C19 43.3(3) . . . . ?
O5 C17 C19 F40 -74.8(3) . . . . ?
C20 C17 C19 F40 163.4(2) . . . . ?
C18 C17 C19 F40 44.3(3) . . . . ?
O5 C17 C19 F41 46.3(3) . . . . ?
C20 C17 C19 F41 -75.5(3) . . . . ?
C18 C17 C19 F41 165.4(2) . . . . ?
O5 C17 C19 F42 165.8(2) . . . . ?
C20 C17 C19 F42 44.0(3) . . . . ?
C18 C17 C19 F42 -75.0(3) . . . . ?
Al03 O8 C29 C31 177.5(2) . . . . ?
Al03 O8 C29 C32 57.8(4) . . . . ?
Al03 O8 C29 C30 -63.7(3) . . . . ?
F30 C14 F28 K1 115.1(3) . . . 1_565 ?
F29 C14 F28 K1 -128.8(3) . . . 1_565 ?
C13 C14 F28 K1 -5.9(5) . . . 1_565 ?
Al03 O7 C25 C28 -114.1(4) . . . . ?
Al03 O7 C25 C27 127.0(3) . . . . ?
Al03 O7 C25 C26 6.1(5) . . . . ?
F63 C28 C25 O7 50.1(3) . . . . ?
F62 C28 C25 O7 -70.2(3) . . . . ?
F61 C28 C25 O7 170.4(2) . . . . ?
F63 C28 C25 C27 168.5(2) . . . . ?
F62 C28 C25 C27 48.3(3) . . . . ?
F61 C28 C25 C27 -71.1(3) . . . . ?
F63 C28 C25 C26 -72.3(3) . . . . ?
F62 C28 C25 C26 167.4(2) . . . . ?
F61 C28 C25 C26 48.0(3) . . . . ?
F58 C27 C25 O7 -79.1(3) . . . . ?
F60 C27 C25 O7 40.9(3) . . . . ?
F59 C27 C25 O7 160.5(2) . . . . ?
F58 C27 C25 C28 162.7(2) . . . . ?
F60 C27 C25 C28 -77.3(3) . . . . ?
F59 C27 C25 C28 42.2(3) . . . . ?
F58 C27 C25 C26 43.7(3) . . . . ?
F60 C27 C25 C26 163.7(2) . . . . ?
F59 C27 C25 C26 -76.7(3) . . . . ?
F57 C26 C25 O7 162.6(2) . . . . ?
F56 C26 C25 O7 -75.7(3) . . . . ?
F55 C26 C25 O7 42.8(3) . . . . ?
F57 C26 C25 C28 -77.3(3) . . . . ?
F56 C26 C25 C28 44.3(3) . . . . ?
F55 C26 C25 C28 162.8(2) . . . . ?
F57 C26 C25 C27 41.9(3) . . . . ?
F56 C26 C25 C27 163.6(2) . . . . ?
F55 C26 C25 C27 -77.9(3) . . . . ?
F20 C10 F21 K2 143.9(4) . . . . ?
F19 C10 F21 K2 28.4(6) . . . . ?
C9 C10 F21 K2 -91.8(5) . . . . ?
Al03 O6 C21 C22 88.6(4) . . . . ?
Al03 O6 C21 C24 -32.4(4) . . . . ?
Al03 O6 C21 C23 -153.0(3) . . . . ?
F48 C22 C21 O6 -45.8(3) . . . . ?
F46 C22 C21 O6 73.3(3) . . . . ?
F47 C22 C21 O6 -167.9(2) . . . . ?
F48 C22 C21 C24 76.2(3) . . . . ?
F46 C22 C21 C24 -164.7(2) . . . . ?
F47 C22 C21 C24 -45.9(3) . . . . ?
F48 C22 C21 C23 -163.4(3) . . . . ?
F46 C22 C21 C23 -44.3(3) . . . . ?
F47 C22 C21 C23 74.5(3) . . . . ?
F54 C24 C21 O6 -42.8(3) . . . . ?
F53 C24 C21 O6 78.3(3) . . . . ?
F52 C24 C21 O6 -163.9(2) . . . . ?
F54 C24 C21 C22 -163.9(2) . . . . ?
F53 C24 C21 C22 -42.8(3) . . . . ?
F52 C24 C21 C22 75.0(3) . . . . ?
F54 C24 C21 C23 76.4(3) . . . . ?
F53 C24 C21 C23 -162.5(2) . . . . ?
F52 C24 C21 C23 -44.7(3) . . . . ?
F50 C23 C21 O6 -44.8(3) . . . . ?
F51 C23 C21 O6 74.9(3) . . . . ?
F49 C23 C21 O6 -166.9(2) . . . . ?
F50 C23 C21 C22 73.9(3) . . . . ?
F51 C23 C21 C22 -166.3(2) . . . . ?
F49 C23 C21 C22 -48.2(3) . . . . ?
F50 C23 C21 C24 -166.0(2) . . . . ?
F51 C23 C21 C24 -46.3(3) . . . . ?
F49 C23 C21 C24 71.8(3) . . . . ?
O5 C17 C20 F43 -78.5(3) . . . . ?
C18 C17 C20 F43 162.6(2) . . . . ?
C19 C17 C20 F43 43.3(3) . . . . ?
O5 C17 C20 F44 159.7(2) . . . . ?
C18 C17 C20 F44 40.8(3) . . . . ?
C19 C17 C20 F44 -78.6(3) . . . . ?
O5 C17 C20 F45 40.4(3) . . . . ?
C18 C17 C20 F45 -78.4(3) . . . . ?
C19 C17 C20 F45 162.2(2) . . . . ?
F33 C15 F32 K2 -50.8(5) . . . . ?
F31 C15 F32 K2 65.6(5) . . . . ?
C13 C15 F32 K2 -171.4(3) . . . . ?
O8 C29 C32 F70 -44.7(3) . . . . ?
C31 C29 C32 F70 -163.4(2) . . . . ?
C30 C29 C32 F70 78.8(3) . . . . ?
O8 C29 C32 F72 73.1(3) . . . . ?
C31 C29 C32 F72 -45.7(3) . . . . ?
C30 C29 C32 F72 -163.5(2) . . . . ?
O8 C29 C32 F71 -166.2(2) . . . . ?
C31 C29 C32 F71 75.0(3) . . . . ?
C30 C29 C32 F71 -42.7(3) . . . . ?
O8 C29 C31 F67 -162.3(2) . . . . ?
C32 C29 C31 F67 -41.4(3) . . . . ?
C30 C29 C31 F67 76.5(3) . . . . ?
O8 C29 C31 F69 75.7(3) . . . . ?
C32 C29 C31 F69 -163.4(2) . . . . ?
C30 C29 C31 F69 -45.5(3) . . . . ?
O8 C29 C31 F68 -42.2(3) . . . . ?
C32 C29 C31 F68 78.7(3) . . . . ?
C30 C29 C31 F68 -163.4(2) . . . . ?
O8 C29 C30 F66 -38.2(3) . . . . ?
C31 C29 C30 F66 80.3(3) . . . . ?
C32 C29 C30 F66 -161.2(2) . . . . ?
O8 C29 C30 F64 -159.6(2) . . . . ?
C31 C29 C30 F64 -41.1(3) . . . . ?
C32 C29 C30 F64 77.4(3) . . . . ?
O8 C29 C30 F65 80.4(3) . . . . ?
C31 C29 C30 F65 -161.1(2) . . . . ?
C32 C29 C30 F65 -42.6(3) . . . . ?
F34 C16 F36 K1 -158.29(16) . . . 1_565 ?
F35 C16 F36 K1 -43.2(3) . . . 1_565 ?
C13 C16 F36 K1 78.9(3) . . . 1_565 ?
F38 C18 F39 K2 92.3(4) . . . 4_576 ?
F37 C18 F39 K2 -152.8(3) . . . 4_576 ?
C17 C18 F39 K2 -29.8(5) . . . 4_576 ?
F40 C19 F42 K2 -37.0(3) . . . 4_576 ?
F41 C19 F42 K2 -153.75(15) . . . 4_576 ?
C17 C19 F42 K2 84.8(3) . . . 4_576 ?
F43 C20 F45 K1 -32.6(5) . . . . ?
F44 C20 F45 K1 82.9(4) . . . . ?
C17 C20 F45 K1 -154.5(3) . . . . ?
F48 C22 F47 K2 -148.60(18) . . . 3_666 ?
F46 C22 F47 K2 96.5(3) . . . 3_666 ?
C21 C22 F47 K2 -25.1(4) . . . 3_666 ?
F50 C23 F49 K2 -165.90(16) . . . 3_666 ?
F51 C23 F49 K2 78.8(3) . . . 3_666 ?
C21 C23 F49 K2 -41.5(4) . . . 3_666 ?
F54 C24 F52 K2 -149.8(2) . . . 3_666 ?
F53 C24 F52 K2 94.5(3) . . . 3_666 ?
C21 C24 F52 K2 -26.1(4) . . . 3_666 ?
F57 C26 F55 K1 43.1(4) . . . . ?
F56 C26 F55 K1 -73.6(4) . . . . ?
C25 C26 F55 K1 165.3(2) . . . . ?
F58 C27 F59 K2 -156.7(2) . . . 4_566 ?
F60 C27 F59 K2 87.6(3) . . . 4_566 ?
C25 C27 F59 K2 -34.5(4) . . . 4_566 ?
F63 C28 F61 K2 -143.46(16) . . . 4_566 ?
F62 C28 F61 K2 -27.2(3) . . . 4_566 ?
C25 C28 F61 K2 93.4(2) . . . 4_566 ?
F67 C31 F68 K1 -150.1(6) . . . . ?
F69 C31 F68 K1 -33.9(8) . . . . ?
C29 C31 F68 K1 86.6(7) . . . . ?
